data_4326319
loop_
_publ_author_name
'Qiao Zhang'
'John D. Gorden'
'Ronald J. Beyers'
'Christian R. Goldsmith'

_publ_section_title
;
 Manganese(II)-Containing MRI Contrast Agent Employing a Neutral and
 Non-Macrocyclic Ligand
;
_journal_name_full 'Inorganic Chemistry'
_journal_page_first 9365
_journal_page_last 9373
_journal_paper_doi 10.1021/ic2009495
_journal_volume 50
_journal_year 2011
_chemical_compound_source 'synthesis as described'
_chemical_formula_moiety 'C22 H32 Mn N4 O5, 2(Cl O4)'
_chemical_formula_sum 'C22 H32 Cl2 Mn N4 O13'
_chemical_formula_weight 686.36
_chemical_name_systematic
;
 ?
;
_space_group_IT_number 15
_symmetry_cell_setting monoclinic
_symmetry_Int_Tables_number 15
_symmetry_space_group_name_Hall '-C 2yc'
_symmetry_space_group_name_H-M 'C 1 2/c 1'
_atom_sites_solution_hydrogens geom
_atom_sites_solution_primary direct
_atom_sites_solution_secondary difmap
_audit_conform_dict_location ftp://ftp.iucr.org/pub/cif_core.dic
_audit_conform_dict_name cif_core.dic
_audit_conform_dict_version 2.3
_audit_creation_date 2011-05-16T10:52:42-00:00
_audit_creation_method 'WinGX routine CIF_UPDATE'
_cell_angle_alpha 90
_cell_angle_beta 99.247(3)
_cell_angle_gamma 90
_cell_formula_units_Z 4
_cell_length_a 13.5732(10)
_cell_length_b 9.5786(10)
_cell_length_c 22.716(2)
_cell_measurement_reflns_used 0
_cell_measurement_temperature 193(2)
_cell_measurement_theta_max 0
_cell_measurement_theta_min 0
_cell_measurement_wavelength 0.71073
_cell_volume 2915.0(5)
_computing_molecular_graphics 'Ortep-3 for Windows (Farrugia, 1997)'
_computing_publication_material 'WinGX publication routines (Farrugia, 1999)'
_computing_structure_refinement 'SHELXL-97 (Sheldrick, 1997)'
_computing_structure_solution 'SHELXS-97 (Sheldrick, 1997)'
_diffrn_ambient_temperature 193(2)
_diffrn_measured_fraction_theta_full 0.991
_diffrn_measured_fraction_theta_max 0.991
_diffrn_measurement_device_type 'Bruker APEX'
_diffrn_measurement_method '0.3 wide w/ exposures'
_diffrn_radiation_monochromator graphite
_diffrn_radiation_probe x-ray
_diffrn_radiation_source 'fine-focus sealed tube'
_diffrn_radiation_type MoK\a
_diffrn_radiation_wavelength 0.71073
_diffrn_reflns_av_R_equivalents 0.0514
_diffrn_reflns_av_unetI/netI 0.0682
_diffrn_reflns_limit_h_max 17
_diffrn_reflns_limit_h_min -18
_diffrn_reflns_limit_k_max 12
_diffrn_reflns_limit_k_min -12
_diffrn_reflns_limit_l_max 30
_diffrn_reflns_limit_l_min -30
_diffrn_reflns_number 11666
_diffrn_reflns_theta_full 28.33
_diffrn_reflns_theta_max 28.33
_diffrn_reflns_theta_min 2.61
_diffrn_standards_decay_% 0
_diffrn_standards_interval_count 0
_diffrn_standards_interval_time 0
_diffrn_standards_number 0
_exptl_absorpt_coefficient_mu 0.704
_exptl_absorpt_correction_type none
_exptl_crystal_colour colorless
_exptl_crystal_density_diffrn 1.564
_exptl_crystal_description fragment
_exptl_crystal_F_000 355
_exptl_crystal_size_max 0.1
_exptl_crystal_size_mid 0.1
_exptl_crystal_size_min 0.1
_refine_diff_density_max 0.21
_refine_diff_density_min -0.217
_refine_diff_density_rms 0.045
_refine_ls_extinction_coef 0.0015(14)
_refine_ls_extinction_expression Fc^*^=kFc[1+0.001xFc^2^\l^3^/sin(2\q)]^-1/4^
_refine_ls_extinction_method none
_refine_ls_goodness_of_fit_ref 0.84
_refine_ls_hydrogen_treatment mixed
_refine_ls_matrix_type full
_refine_ls_number_parameters 260
_refine_ls_number_reflns 3597
_refine_ls_number_restraints 82
_refine_ls_restrained_S_all 0.852
_refine_ls_R_factor_all 0.1389
_refine_ls_R_factor_gt 0.0518
_refine_ls_shift/su_max 0
_refine_ls_shift/su_mean 0
_refine_ls_structure_factor_coef Fsqd
_refine_ls_weighting_details 'calc w=1/[\s^2^(Fo^2^)+(0.0858P)^2^+0.0000P] where P=(Fo^2^+2Fc^2^)/3'
_refine_ls_weighting_scheme calc
_refine_ls_wR_factor_gt 0.132
_refine_ls_wR_factor_ref 0.1589
_reflns_number_gt 1440
_reflns_number_total 3630
_reflns_threshold_expression >2sigma(I)
_cod_data_source_file ic2009495_si_001_1.cif
_cod_data_source_block Mndebpn
_cod_original_sg_symbol_H-M 'C 2/c'
_cod_database_code 4326319

loop_
_symmetry_equiv_pos_as_xyz
'x, y, z'
'-x, y, -z+1/2'
'x+1/2, y+1/2, z'
'-x+1/2, y+1/2, -z+1/2'
'-x, -y, -z'
'x, -y, z-1/2'
'-x+1/2, -y+1/2, -z'
'x+1/2, -y+1/2, z-1/2'

loop_
_atom_site_label
_atom_site_type_symbol
_atom_site_fract_x
_atom_site_fract_y
_atom_site_fract_z
_atom_site_U_iso_or_equiv
_atom_site_adp_type
_atom_site_occupancy
_atom_site_symmetry_multiplicity
_atom_site_calc_flag
_atom_site_refinement_flags
_atom_site_disorder_assembly
_atom_site_disorder_group
Mn1 Mn 0 0.08717(7) 0.75 0.0786(3) Uani 1 2 d S . .
N1 N 0.1404(2) 0.0714(3) 0.81828(14) 0.0854(9) Uani 1 1 d . . .
C1 C 0.2133(3) -0.0158(4) 0.8088(2) 0.0942(12) Uani 1 1 d . . .
O1W O 0 0.3125(3) 0.75 0.0887(11) Uani 1 2 d SD . .
O1 O 0.0876(2) 0.0278(3) 0.57786(15) 0.1051(9) Uani 1 1 d D . .
C2 C 0.2974(3) -0.0371(5) 0.8493(3) 0.1038(13) Uani 1 1 d . . .
H2 H 0.3448 -0.1012 0.8411 0.125 Uiso 1 1 calc R . .
O2 O 0.07456(18) 0.1319(3) 0.66424(12) 0.0924(7) Uani 1 1 d . . .
N2 N 0.0916(2) -0.1086(3) 0.72475(17) 0.0922(10) Uani 1 1 d . . .
C3 C 0.3126(4) 0.0336(6) 0.9011(3) 0.1245(16) Uani 1 1 d . . .
H3 H 0.3698 0.0186 0.9288 0.149 Uiso 1 1 calc R . .
C4 C 0.2451(4) 0.1244(5) 0.9117(2) 0.1136(14) Uani 1 1 d . . .
H4 H 0.2544 0.176 0.9469 0.136 Uiso 1 1 calc R . .
C5 C 0.1584(3) 0.1426(5) 0.8691(2) 0.1057(13) Uani 1 1 d . . .
H5 H 0.1114 0.2077 0.877 0.127 Uiso 1 1 calc R . .
C6 C 0.1985(3) -0.0845(4) 0.7492(2) 0.1047(13) Uani 1 1 d . A .
H6A H 0.2279 -0.0265 0.7216 0.126 Uiso 1 1 calc R . .
H6B H 0.2333 -0.1733 0.7524 0.126 Uiso 1 1 calc R . .
C7 C 0.0784(3) -0.1169(4) 0.6601(2) 0.1027(13) Uani 1 1 d . A .
H7A H 0.0152 -0.1617 0.6451 0.123 Uiso 1 1 calc R . .
H7B H 0.1314 -0.1726 0.6481 0.123 Uiso 1 1 calc R . .
C8 C 0.0801(3) 0.0285(4) 0.6342(2) 0.0925(12) Uani 1 1 d . A .
C9A C 0.0987(17) 0.1705(19) 0.5555(9) 0.149(11) Uani 0.526(11) 1 d PD A 1
H9A1 H 0.1468 0.2252 0.5822 0.179 Uiso 0.526(11) 1 calc PR A 1
H9A2 H 0.0355 0.2198 0.5474 0.179 Uiso 0.526(11) 1 calc PR A 1
C10A C 0.1373(10) 0.1292(15) 0.4990(5) 0.157(5) Uani 0.526(11) 1 d PD A 1
H10A H 0.1974 0.0755 0.509 0.236 Uiso 0.526(11) 1 calc PR A 1
H10B H 0.1512 0.2117 0.4777 0.236 Uiso 0.526(11) 1 calc PR A 1
H10C H 0.0878 0.0742 0.4743 0.236 Uiso 0.526(11) 1 calc PR A 1
C9B C 0.0973(11) 0.1569(19) 0.5432(11) 0.105(7) Uani 0.474(11) 1 d P A 2
H9B1 H 0.1301 0.132 0.5097 0.126 Uiso 0.474(11) 1 calc PR A 2
H9B2 H 0.1419 0.2195 0.5684 0.126 Uiso 0.474(11) 1 calc PR A 2
C10B C 0.0056(9) 0.2375(12) 0.5191(5) 0.134(5) Uani 0.474(11) 1 d PD A 2
H10D H -0.0275 0.2661 0.5514 0.2 Uiso 0.474(11) 1 calc PR A 2
H10E H -0.0384 0.1798 0.492 0.2 Uiso 0.474(11) 1 calc PR A 2
H10F H 0.0238 0.3185 0.4983 0.2 Uiso 0.474(11) 1 calc PR A 2
C11 C 0.0563(3) -0.2352(4) 0.7526(2) 0.1045(13) Uani 1 1 d . . .
H11A H 0.0861 -0.2386 0.7943 0.125 Uiso 1 1 calc R . .
H11B H 0.0774 -0.3176 0.7332 0.125 Uiso 1 1 calc R . .
Cl1A Cl 0.1145(4) 0.5245(5) 0.8885(2) 0.0958(13) Uani 0.724(11) 1 d PD B 1
O3A O 0.0290(4) 0.4875(7) 0.8499(3) 0.136(3) Uani 0.724(11) 1 d PDU B 1
O4A O 0.1928(5) 0.5052(9) 0.8575(4) 0.179(4) Uani 0.724(11) 1 d PDU B 1
O5A O 0.1078(6) 0.6721(7) 0.8995(3) 0.168(4) Uani 0.724(11) 1 d PDU B 1
O6A O 0.1253(9) 0.4518(12) 0.9399(4) 0.195(5) Uani 0.724(11) 1 d PDU B 1
Cl1B Cl 0.1339(11) 0.5349(15) 0.8810(7) 0.112(5) Uani 0.276(11) 1 d PD B 2
O3B O 0.1929(14) 0.6453(17) 0.8735(6) 0.155(9) Uani 0.276(11) 1 d PDU B 2
O4B O 0.0435(15) 0.573(2) 0.8955(15) 0.31(2) Uani 0.276(11) 1 d PDU B 2
O5B O 0.186(2) 0.462(3) 0.9270(11) 0.227(16) Uani 0.276(11) 1 d PDU B 2
O6B O 0.112(2) 0.449(2) 0.8313(7) 0.230(13) Uani 0.276(11) 1 d PDU B 2
H1A H 0.006(3) 0.365(4) 0.7192(12) 0.095(12) Uiso 1 1 d D . .

loop_
_atom_site_aniso_label
_atom_site_aniso_U_11
_atom_site_aniso_U_22
_atom_site_aniso_U_33
_atom_site_aniso_U_23
_atom_site_aniso_U_13
_atom_site_aniso_U_12
Mn1 0.0752(6) 0.0492(4) 0.1114(7) 0 0.0153(4) 0
N1 0.096(2) 0.0637(17) 0.095(2) 0.0007(16) 0.0108(17) 0.0117(16)
C1 0.092(3) 0.060(2) 0.136(4) 0.018(2) 0.036(3) 0.009(2)
O1W 0.122(3) 0.0489(19) 0.089(3) 0 -0.002(2) 0
O1 0.099(2) 0.096(2) 0.124(2) -0.0222(19) 0.0285(17) -0.0269(16)
C2 0.082(3) 0.097(3) 0.133(4) 0.026(3) 0.019(3) 0.012(2)
O2 0.0908(18) 0.0658(15) 0.124(2) -0.0139(15) 0.0257(14) -0.0111(13)
N2 0.085(2) 0.061(2) 0.134(3) -0.0086(17) 0.027(2) -0.0012(15)
C3 0.104(4) 0.128(4) 0.138(4) 0.032(3) 0.011(3) 0.030(3)
C4 0.106(3) 0.130(4) 0.104(3) 0.010(3) 0.014(3) 0.032(3)
C5 0.106(3) 0.094(3) 0.120(3) 0.012(3) 0.024(3) 0.030(3)
C6 0.084(3) 0.076(3) 0.158(4) -0.004(3) 0.033(3) 0.012(2)
C7 0.104(3) 0.064(2) 0.147(4) -0.021(2) 0.041(3) -0.010(2)
C8 0.068(2) 0.076(3) 0.137(4) -0.022(3) 0.030(2) -0.0127(19)
C9A 0.19(2) 0.128(17) 0.120(12) 0.015(11) 0.013(11) -0.016(13)
C10A 0.165(11) 0.197(12) 0.107(8) 0.046(7) 0.014(8) -0.033(10)
C9B 0.082(10) 0.085(10) 0.155(16) -0.054(11) 0.041(10) -0.035(8)
C10B 0.147(11) 0.140(10) 0.117(8) -0.032(7) 0.030(8) -0.046(9)
C11 0.107(3) 0.0471(19) 0.165(4) 0.000(2) 0.037(3) 0.0084(18)
Cl1A 0.082(2) 0.107(2) 0.091(2) -0.0357(17) -0.0097(17) 0.0381(16)
O3A 0.084(4) 0.188(6) 0.128(4) -0.035(4) -0.008(3) 0.025(4)
O4A 0.077(4) 0.264(11) 0.199(7) -0.057(6) 0.035(4) 0.026(5)
O5A 0.192(8) 0.144(5) 0.151(5) -0.057(4) -0.025(5) 0.069(5)
O6A 0.288(13) 0.209(8) 0.086(4) -0.003(4) 0.028(6) 0.053(9)
Cl1B 0.082(7) 0.127(7) 0.126(9) 0.005(5) 0.009(5) 0.001(5)
O3B 0.182(17) 0.116(13) 0.144(12) 0.014(10) -0.043(11) -0.096(13)
O4B 0.139(17) 0.18(2) 0.68(6) 0.14(3) 0.21(3) 0.017(16)
O5B 0.23(3) 0.22(2) 0.18(3) 0.062(19) -0.13(2) 0.03(2)
O6B 0.26(3) 0.29(2) 0.149(13) -0.133(15) 0.072(15) -0.17(2)

loop_
_atom_type_symbol
_atom_type_description
_atom_type_scat_dispersion_real
_atom_type_scat_dispersion_imag
_atom_type_scat_source
C C 0.0033 0.0016 'International Tables Vol C Tables 4.2.6.8 and 6.1.1.4'
N N 0.0061 0.0033 'International Tables Vol C Tables 4.2.6.8 and 6.1.1.4'
O O 0.0106 0.006 'International Tables Vol C Tables 4.2.6.8 and 6.1.1.4'
Cl Cl 0.1484 0.1585 'International Tables Vol C Tables 4.2.6.8 and 6.1.1.4'
Mn Mn 0.3368 0.7283 'International Tables Vol C Tables 4.2.6.8 and 6.1.1.4'
H H 0 0 'International Tables Vol C Tables 4.2.6.8 and 6.1.1.4'

loop_
_geom_angle_atom_site_label_1
_geom_angle_atom_site_label_2
_geom_angle_atom_site_label_3
_geom_angle
_geom_angle_site_symmetry_1
_geom_angle_site_symmetry_3
O1W Mn1 N1 93.84(7) . 2_556
O1W Mn1 N1 93.84(8) . .
N1 Mn1 N1 172.33(15) 2_556 .
O1W Mn1 N2 142.28(8) . 2_556
N1 Mn1 N2 72.31(12) 2_556 2_556
N1 Mn1 N2 101.42(11) . 2_556
O1W Mn1 N2 142.28(8) . .
N1 Mn1 N2 101.42(12) 2_556 .
N1 Mn1 N2 72.31(12) . .
N2 Mn1 N2 75.43(15) 2_556 .
O1W Mn1 O2 79.61(6) . .
N1 Mn1 O2 82.67(11) 2_556 .
N1 Mn1 O2 98.73(10) . .
N2 Mn1 O2 130.57(11) 2_556 .
N2 Mn1 O2 68.58(10) . .
O1W Mn1 O2 79.61(6) . 2_556
N1 Mn1 O2 98.73(10) 2_556 2_556
N1 Mn1 O2 82.67(11) . 2_556
N2 Mn1 O2 68.58(10) 2_556 2_556
N2 Mn1 O2 130.57(11) . 2_556
O2 Mn1 O2 159.23(13) . 2_556
C5 N1 C1 114.9(4) . .
C5 N1 Mn1 125.4(3) . .
C1 N1 Mn1 119.7(3) . .
N1 C1 C2 123.1(4) . .
N1 C1 C6 115.3(4) . .
C2 C1 C6 121.6(4) . .
Mn1 O1W H1A 125(3) . .
C8 O1 C9A 111.3(9) . .
C8 O1 C9B 123.1(9) . .
C9A O1 C9B 11.9(15) . .
C3 C2 C1 120.7(5) . .
C3 C2 H2 119.7 . .
C1 C2 H2 119.7 . .
C8 O2 Mn1 112.9(3) . .
C7 N2 C11 113.0(3) . .
C7 N2 C6 109.9(3) . .
C11 N2 C6 109.3(3) . .
C7 N2 Mn1 107.7(2) . .
C11 N2 Mn1 109.0(2) . .
C6 N2 Mn1 107.8(2) . .
C4 C3 C2 118.8(5) . .
C4 C3 H3 120.6 . .
C2 C3 H3 120.6 . .
C3 C4 C5 119.0(5) . .
C3 C4 H4 120.5 . .
C5 C4 H4 120.5 . .
N1 C5 C4 123.4(4) . .
N1 C5 H5 118.3 . .
C4 C5 H5 118.3 . .
N2 C6 C1 112.9(3) . .
N2 C6 H6A 109 . .
C1 C6 H6A 109 . .
N2 C6 H6B 109 . .
C1 C6 H6B 109 . .
H6A C6 H6B 107.8 . .
N2 C7 C8 109.6(3) . .
N2 C7 H7A 109.8 . .
C8 C7 H7A 109.8 . .
N2 C7 H7B 109.8 . .
C8 C7 H7B 109.8 . .
H7A C7 H7B 108.2 . .
O2 C8 O1 125.5(4) . .
O2 C8 C7 121.8(4) . .
O1 C8 C7 112.7(4) . .
O1 C9A C10A 96.8(11) . .
O1 C9A H9A1 112.4 . .
C10A C9A H9A1 112.4 . .
O1 C9A H9A2 112.4 . .
C10A C9A H9A2 112.4 . .
H9A1 C9A H9A2 110 . .
C9A C10A H10A 109.5 . .
C9A C10A H10B 109.5 . .
H10A C10A H10B 109.5 . .
C9A C10A H10C 109.5 . .
H10A C10A H10C 109.5 . .
H10B C10A H10C 109.5 . .
O1 C9B C10B 119.1(10) . .
O1 C9B H9B1 107.5 . .
C10B C9B H9B1 107.5 . .
O1 C9B H9B2 107.5 . .
C10B C9B H9B2 107.5 . .
H9B1 C9B H9B2 107 . .
C9B C10B H10D 109.5 . .
C9B C10B H10E 109.5 . .
H10D C10B H10E 109.5 . .
C9B C10B H10F 109.5 . .
H10D C10B H10F 109.5 . .
H10E C10B H10F 109.5 . .
N2 C11 C11 111.0(3) . 2_556
N2 C11 H11A 109.4 . .
C11 C11 H11A 109.4 2_556 .
N2 C11 H11B 109.4 . .
C11 C11 H11B 109.4 2_556 .
H11A C11 H11B 108 . .
O6A Cl1A O4A 112.8(6) . .
O6A Cl1A O3A 112.4(7) . .
O4A Cl1A O3A 106.2(5) . .
O6A Cl1A O5A 110.9(6) . .
O4A Cl1A O5A 107.2(6) . .
O3A Cl1A O5A 107.0(5) . .
O3B Cl1B O5B 104.7(16) . .
O3B Cl1B O4B 113.2(15) . .
O5B Cl1B O4B 109.0(14) . .
O3B Cl1B O6B 114.4(14) . .
O5B Cl1B O6B 109.7(17) . .
O4B Cl1B O6B 105.8(13) . .

loop_
_geom_bond_atom_site_label_1
_geom_bond_atom_site_label_2
_geom_bond_distance
_geom_bond_site_symmetry_2
Mn1 O1W 2.159(3) .
Mn1 N1 2.260(3) 2_556
Mn1 N1 2.260(3) .
Mn1 N2 2.371(3) 2_556
Mn1 N2 2.371(3) .
Mn1 O2 2.374(3) .
Mn1 O2 2.374(3) 2_556
N1 C5 1.330(5) .
N1 C1 1.339(5) .
C1 C2 1.361(6) .
C1 C6 1.489(6) .
O1W H1A 0.876(18) .
O1 C8 1.299(5) .
O1 C9A 1.474(17) .
O1 C9B 1.48(2) .
C2 C3 1.344(7) .
C2 H2 0.93 .
O2 C8 1.212(4) .
N2 C7 1.453(5) .
N2 C11 1.482(5) .
N2 C6 1.487(5) .
C3 C4 1.314(6) .
C3 H3 0.93 .
C4 C5 1.408(6) .
C4 H4 0.93 .
C5 H5 0.93 .
C6 H6A 0.97 .
C6 H6B 0.97 .
C7 C8 1.514(5) .
C7 H7A 0.97 .
C7 H7B 0.97 .
C9A C10A 1.516(17) .
C9A H9A1 0.97 .
C9A H9A2 0.97 .
C10A H10A 0.96 .
C10A H10B 0.96 .
C10A H10C 0.96 .
C9B C10B 1.49(2) .
C9B H9B1 0.97 .
C9B H9B2 0.97 .
C10B H10D 0.96 .
C10B H10E 0.96 .
C10B H10F 0.96 .
C11 C11 1.513(7) 2_556
C11 H11A 0.97 .
C11 H11B 0.97 .
Cl1A O6A 1.347(8) .
Cl1A O4A 1.379(8) .
Cl1A O3A 1.382(6) .
Cl1A O5A 1.441(8) .
Cl1B O3B 1.353(15) .
Cl1B O5B 1.357(15) .
Cl1B O4B 1.370(16) .
Cl1B O6B 1.389(13) .
